data_7055191
loop_
_publ_author_name
'Mamada, Masashi'
'Fujita, Harunori'
'Kakita, Kazuaki'
'Shima, Hidetaka'
'Yoneda, Yasuhiro'
'Tanaka, Yasuhiro'
'Tokito, Shizuo'

_publ_section_title
;
 Crystal structure and modeled charge carrier mobility of
 benzobis(thiadiazole) derivatives
;
_journal_issue 2
_journal_name_full 'New J. Chem.'
_journal_page_first 1403
_journal_paper_doi 10.1039/C5NJ02302E
_journal_volume 40
_journal_year 2016
_chemical_formula_moiety 'C28 H12 F6 N4 S4'
_chemical_formula_sum 'C28 H12 F6 N4 S4'
_chemical_formula_weight 646.66
_chemical_name_systematic
; 
 ? 
;
_space_group_crystal_system monoclinic
_space_group_IT_number 14
_space_group_name_Hall '-P 2yn'
_space_group_name_H-M_alt 'P 1 21/n 1'
_symmetry_space_group_name_Hall '-P 2yn'
_symmetry_space_group_name_H-M 'P 1 21/n 1'
_atom_sites_solution_hydrogens geom
_atom_sites_solution_primary direct
_atom_sites_solution_secondary difmap
_audit_creation_method SHELXL-97
_audit_update_record
;
2015-10-16 deposited with the CCDC.
2015-11-25 downloaded from the CCDC.
;
_cell_angle_alpha 90.00
_cell_angle_beta 92.026(12)
_cell_angle_gamma 90.00
_cell_formula_units_Z 4
_cell_length_a 4.859(4)
_cell_length_b 22.931(18)
_cell_length_c 22.781(18)
_cell_measurement_reflns_used 5090
_cell_measurement_temperature 93(2)
_cell_measurement_theta_max 30.6
_cell_measurement_theta_min 2.0
_cell_volume 2537(4)
_computing_cell_refinement 'CrystalClear (Rigaku Inc., 2008)'
_computing_data_collection 'CrystalClear (Rigaku Inc., 2008)'
_computing_data_reduction 'CrystalClear (Rigaku Inc., 2008)'
_computing_molecular_graphics 'PLATON (Spek, 2009)'
_computing_publication_material 'Yadokari-XG 2009 (Wakita, Kabuto et al., 2009)'
_computing_structure_refinement 'SHELXL-97 (Sheldrick, 2008)'
_computing_structure_solution 'SHELXS-97 (Sheldrick, 2008)'
_diffrn_ambient_temperature 93(2)
_diffrn_detector_area_resol_mean 28.5714
_diffrn_measured_fraction_theta_full 0.999
_diffrn_measured_fraction_theta_max 0.999
_diffrn_measurement_device_type 'Rigaku Saturn 70 CCD area detector'
_diffrn_measurement_method \w
_diffrn_radiation_detector CCD
_diffrn_radiation_monochromator 'Graphite Monochromator'
_diffrn_radiation_source 'Rotating Anode'
_diffrn_radiation_type MoK\a
_diffrn_radiation_wavelength 0.71075
_diffrn_reflns_av_R_equivalents 0.0983
_diffrn_reflns_av_sigmaI/netI 0.0582
_diffrn_reflns_limit_h_max 5
_diffrn_reflns_limit_h_min -5
_diffrn_reflns_limit_k_max 27
_diffrn_reflns_limit_k_min -27
_diffrn_reflns_limit_l_max 27
_diffrn_reflns_limit_l_min -27
_diffrn_reflns_number 28291
_diffrn_reflns_theta_full 25.25
_diffrn_reflns_theta_max 25.25
_diffrn_reflns_theta_min 1.26
_exptl_absorpt_coefficient_mu 0.449
_exptl_absorpt_correction_T_max 1.000
_exptl_absorpt_correction_T_min 0.854
_exptl_absorpt_correction_type multi-scan
_exptl_absorpt_process_details '(REQAB; Jacobson, 1998)'
_exptl_crystal_colour Green
_exptl_crystal_density_diffrn 1.693
_exptl_crystal_density_method 'not measured'
_exptl_crystal_description Platelet
_exptl_crystal_F_000 1304
_exptl_crystal_size_max 0.13
_exptl_crystal_size_mid 0.10
_exptl_crystal_size_min 0.02
_refine_diff_density_max 0.571
_refine_diff_density_min -0.481
_refine_diff_density_rms 0.109
_refine_ls_extinction_method none
_refine_ls_goodness_of_fit_ref 1.123
_refine_ls_hydrogen_treatment constr
_refine_ls_matrix_type full
_refine_ls_number_parameters 379
_refine_ls_number_reflns 4577
_refine_ls_number_restraints 0
_refine_ls_restrained_S_all 1.123
_refine_ls_R_factor_all 0.0955
_refine_ls_R_factor_gt 0.0684
_refine_ls_shift/su_max 0.000
_refine_ls_shift/su_mean 0.000
_refine_ls_structure_factor_coef Fsqd
_refine_ls_weighting_details 'calc w=1/[\s^2^(Fo^2^)+(0.0942P)^2^+3.8492P] where P=(Fo^2^+2Fc^2^)/3'
_refine_ls_weighting_scheme calc
_refine_ls_wR_factor_gt 0.1581
_refine_ls_wR_factor_ref 0.1942
_reflns_number_gt 3509
_reflns_number_total 4577
_reflns_threshold_expression >2sigma(I)
_cod_data_source_file c5nj02302e2.cif
_cod_data_source_block 3-oCF3
_cod_depositor_comments
;
The following automatic conversions were performed:

'_exptl_absorpt_correction_type' value 'Multi-scan' changed to
'multi-scan' according to
/usr/data/users/saulius/crontab/automatic-downloads/rss-feeds/RSC/lib/dictionaries/cif_core.dic
dictionary named 'cif_core.dic' version 2.4.2 from 2011-04-26.

Automatic conversion script
Id: cif_fix_values 4268 2015-11-12 08:31:59Z antanas 

 Adding full bibliography for 7055189--7055194.cif.
;
_cod_database_code 7055191

loop_
_symmetry_equiv_pos_as_xyz
'x, y, z'
'-x+1/2, y+1/2, -z+1/2'
'-x, -y, -z'
'x-1/2, -y-1/2, z-1/2'

loop_
_atom_site_label
_atom_site_type_symbol
_atom_site_fract_x
_atom_site_fract_y
_atom_site_fract_z
_atom_site_U_iso_or_equiv
_atom_site_adp_type
_atom_site_occupancy
_atom_site_symmetry_multiplicity
_atom_site_calc_flag
_atom_site_refinement_flags
S1 S 0.1548(3) 0.83926(5) 0.74710(5) 0.0215(3) Uani 1 1 d .
N1 N 0.0178(8) 0.81147(17) 0.68865(18) 0.0204(9) Uani 1 1 d .
N2 N 0.3763(8) 0.88386(18) 0.72135(18) 0.0227(9) Uani 1 1 d .
C1 C 0.1418(10) 0.8374(2) 0.6424(2) 0.0202(11) Uani 1 1 d .
C2 C 0.0789(10) 0.8253(2) 0.5816(2) 0.0192(10) Uani 1 1 d .
C3 C 0.2404(10) 0.8580(2) 0.5432(2) 0.0188(10) Uani 1 1 d .
C4 C 0.4513(9) 0.9002(2) 0.5624(2) 0.0186(10) Uani 1 1 d .
C5 C 0.5147(9) 0.91202(19) 0.6225(2) 0.0167(10) Uani 1 1 d .
C6 C 0.3534(10) 0.8794(2) 0.6616(2) 0.0189(10) Uani 1 1 d .
S2 S 0.4378(3) 0.89817(5) 0.45745(5) 0.0229(3) Uani 1 1 d .
N3 N 0.5784(8) 0.92527(17) 0.51589(17) 0.0211(9) Uani 1 1 d .
N4 N 0.2150(9) 0.85434(17) 0.48327(17) 0.0216(9) Uani 1 1 d .
S3 S -0.1676(2) 0.76424(5) 0.48826(5) 0.0202(3) Uani 1 1 d .
C7 C -0.1252(10) 0.7820(2) 0.5624(2) 0.0178(10) Uani 1 1 d .
C8 C -0.2952(10) 0.7479(2) 0.5957(2) 0.0206(11) Uani 1 1 d .
H8 H -0.3058 0.7516 0.6371 0.025 Uiso 1 1 calc R
C9 C -0.4510(10) 0.7072(2) 0.5623(2) 0.0209(10) Uani 1 1 d .
H9 H -0.5774 0.6806 0.5787 0.025 Uiso 1 1 calc R
C10 C -0.3997(9) 0.7101(2) 0.5034(2) 0.0197(10) Uani 1 1 d .
C11 C -0.5177(10) 0.6742(2) 0.4544(2) 0.0198(10) Uani 1 1 d .
C12 C -0.4831(10) 0.6131(2) 0.4514(2) 0.0195(10) Uani 1 1 d .
C13 C -0.6077(10) 0.5811(2) 0.4060(2) 0.0238(11) Uani 1 1 d .
H13 H -0.5856 0.5399 0.4047 0.029 Uiso 1 1 calc R
C14 C -0.7653(11) 0.6094(2) 0.3623(2) 0.0248(11) Uani 1 1 d .
H14 H -0.8546 0.5874 0.3318 0.030 Uiso 1 1 calc R
C15 C -0.7917(11) 0.6695(2) 0.3631(2) 0.0282(12) Uani 1 1 d .
H15 H -0.8949 0.6888 0.3327 0.034 Uiso 1 1 calc R
C16 C -0.6680(10) 0.7013(2) 0.4082(2) 0.0217(11) Uani 1 1 d .
H16 H -0.6849 0.7426 0.4080 0.026 Uiso 1 1 calc R
C17 C -0.3057(10) 0.5819(2) 0.4965(2) 0.0216(11) Uani 1 1 d .
F1 F -0.0631(6) 0.60863(12) 0.50834(13) 0.0277(7) Uani 1 1 d .
F2 F -0.4274(6) 0.57554(12) 0.54854(12) 0.0253(7) Uani 1 1 d .
F3 F -0.2411(6) 0.52724(12) 0.47883(14) 0.0311(7) Uani 1 1 d .
S4 S 0.7540(2) 0.97594(5) 0.71579(5) 0.0206(3) Uani 1 1 d .
C18 C 0.7184(10) 0.9556(2) 0.6422(2) 0.0198(11) Uani 1 1 d .
C19 C 0.8992(10) 0.9878(2) 0.6095(2) 0.0222(11) Uani 1 1 d .
H19 H 0.9142 0.9831 0.5683 0.027 Uiso 1 1 calc R
C20 C 1.0585(10) 1.0281(2) 0.6425(2) 0.0218(11) Uani 1 1 d .
H20 H 1.1906 1.0532 0.6259 0.026 Uiso 1 1 calc R
C21 C 1.0027(10) 1.0274(2) 0.7011(2) 0.0191(10) Uani 1 1 d .
C22 C 1.1342(10) 1.0602(2) 0.7505(2) 0.0204(11) Uani 1 1 d .
C23 C 1.1706(10) 1.1212(2) 0.7505(2) 0.0222(11) Uani 1 1 d .
C24 C 1.3196(11) 1.1481(2) 0.7969(2) 0.0275(12) Uani 1 1 d .
H24 H 1.3476 1.1891 0.7962 0.033 Uiso 1 1 calc R
C25 C 1.4261(11) 1.1158(2) 0.8435(2) 0.0270(12) Uani 1 1 d .
H25 H 1.5322 1.1343 0.8739 0.032 Uiso 1 1 calc R
C26 C 1.3778(11) 1.0560(2) 0.8457(2) 0.0243(11) Uani 1 1 d .
H26 H 1.4433 1.0340 0.8787 0.029 Uiso 1 1 calc R
C27 C 1.2338(10) 1.0284(2) 0.7998(2) 0.0220(11) Uani 1 1 d .
H27 H 1.2020 0.9876 0.8016 0.026 Uiso 1 1 calc R
C28 C 1.0524(12) 1.1592(2) 0.7025(2) 0.0315(13) Uani 1 1 d .
F4 F 0.7958(6) 1.14360(13) 0.68444(14) 0.0351(8) Uani 1 1 d .
F5 F 1.2035(7) 1.16048(14) 0.65404(14) 0.0396(8) Uani 1 1 d .
F6 F 1.0302(8) 1.21513(13) 0.72013(15) 0.0497(10) Uani 1 1 d .

loop_
_atom_site_aniso_label
_atom_site_aniso_U_11
_atom_site_aniso_U_22
_atom_site_aniso_U_33
_atom_site_aniso_U_23
_atom_site_aniso_U_13
_atom_site_aniso_U_12
S1 0.0235(7) 0.0230(6) 0.0178(6) 0.0003(5) -0.0016(5) -0.0034(5)
N1 0.021(2) 0.017(2) 0.023(2) -0.0013(17) -0.0043(17) -0.0022(17)
N2 0.017(2) 0.025(2) 0.025(2) 0.0007(18) -0.0033(17) -0.0027(18)
C1 0.020(3) 0.015(2) 0.025(3) 0.002(2) 0.000(2) 0.003(2)
C2 0.015(2) 0.020(2) 0.022(3) 0.000(2) -0.004(2) 0.0068(19)
C3 0.018(2) 0.018(2) 0.020(2) -0.003(2) -0.004(2) 0.007(2)
C4 0.016(2) 0.019(2) 0.020(3) 0.001(2) -0.0049(19) 0.0023(19)
C5 0.012(2) 0.015(2) 0.023(3) -0.0010(19) -0.0018(19) 0.0018(19)
C6 0.020(2) 0.016(2) 0.020(2) -0.002(2) -0.0050(19) 0.005(2)
S2 0.0242(7) 0.0254(7) 0.0189(6) 0.0021(5) -0.0015(5) -0.0046(5)
N3 0.021(2) 0.022(2) 0.019(2) 0.0002(18) -0.0030(17) -0.0009(18)
N4 0.023(2) 0.022(2) 0.019(2) 0.0025(17) -0.0035(17) -0.0016(18)
S3 0.0204(6) 0.0205(6) 0.0194(6) -0.0014(5) -0.0027(5) -0.0030(5)
C7 0.018(2) 0.015(2) 0.020(2) -0.004(2) -0.0044(19) 0.0060(19)
C8 0.025(3) 0.018(2) 0.019(2) -0.004(2) 0.000(2) 0.001(2)
C9 0.019(3) 0.020(2) 0.023(3) 0.001(2) -0.002(2) -0.002(2)
C10 0.013(2) 0.020(2) 0.026(3) -0.001(2) -0.0035(19) 0.0018(19)
C11 0.018(2) 0.021(2) 0.021(3) -0.002(2) 0.001(2) -0.003(2)
C12 0.018(2) 0.022(3) 0.018(2) -0.004(2) 0.0036(19) 0.000(2)
C13 0.026(3) 0.020(3) 0.025(3) -0.002(2) 0.000(2) -0.003(2)
C14 0.026(3) 0.030(3) 0.018(3) -0.003(2) -0.002(2) -0.003(2)
C15 0.029(3) 0.034(3) 0.021(3) -0.003(2) -0.006(2) 0.004(2)
C16 0.022(3) 0.021(3) 0.023(3) 0.002(2) 0.003(2) -0.001(2)
C17 0.022(3) 0.020(3) 0.024(3) -0.002(2) -0.002(2) 0.000(2)
F1 0.0205(15) 0.0294(16) 0.0325(17) -0.0016(13) -0.0074(13) -0.0014(13)
F2 0.0282(16) 0.0261(15) 0.0214(15) 0.0036(12) -0.0001(12) -0.0001(13)
F3 0.0322(17) 0.0203(15) 0.0402(18) -0.0048(13) -0.0080(14) 0.0097(13)
S4 0.0201(6) 0.0210(6) 0.0203(6) -0.0006(5) -0.0034(5) -0.0045(5)
C18 0.019(3) 0.022(2) 0.019(3) 0.000(2) 0.000(2) 0.005(2)
C19 0.025(3) 0.024(3) 0.017(3) 0.000(2) -0.003(2) 0.002(2)
C20 0.020(3) 0.022(3) 0.023(3) 0.003(2) 0.001(2) -0.003(2)
C21 0.017(2) 0.014(2) 0.026(3) -0.002(2) -0.001(2) 0.0036(19)
C22 0.022(3) 0.019(2) 0.020(3) -0.003(2) 0.000(2) -0.002(2)
C23 0.026(3) 0.019(2) 0.022(3) -0.001(2) -0.001(2) -0.003(2)
C24 0.032(3) 0.024(3) 0.026(3) -0.001(2) 0.000(2) -0.004(2)
C25 0.027(3) 0.033(3) 0.021(3) -0.004(2) -0.004(2) -0.004(2)
C26 0.026(3) 0.027(3) 0.020(3) 0.005(2) -0.002(2) 0.001(2)
C27 0.024(3) 0.019(2) 0.024(3) -0.001(2) 0.000(2) 0.000(2)
C28 0.040(3) 0.020(3) 0.033(3) -0.004(2) -0.012(3) -0.004(2)
F4 0.0304(18) 0.0305(17) 0.044(2) 0.0027(15) -0.0108(15) 0.0038(14)
F5 0.040(2) 0.046(2) 0.0319(18) 0.0152(16) -0.0053(15) -0.0063(16)
F6 0.080(3) 0.0183(16) 0.048(2) -0.0042(15) -0.029(2) 0.0061(17)

loop_
_atom_type_symbol
_atom_type_description
_atom_type_scat_dispersion_real
_atom_type_scat_dispersion_imag
_atom_type_scat_source
C C 0.0033 0.0016 'International Tables Vol C Tables 4.2.6.8 and 6.1.1.4'
H H 0.0000 0.0000 'International Tables Vol C Tables 4.2.6.8 and 6.1.1.4'
F F 0.0171 0.0103 'International Tables Vol C Tables 4.2.6.8 and 6.1.1.4'
N N 0.0061 0.0033 'International Tables Vol C Tables 4.2.6.8 and 6.1.1.4'
S S 0.1246 0.1234 'International Tables Vol C Tables 4.2.6.8 and 6.1.1.4'

loop_
_geom_angle_atom_site_label_1
_geom_angle_atom_site_label_2
_geom_angle_atom_site_label_3
_geom_angle
N1 S1 N2 102.3(2)
C1 N1 S1 106.6(3)
C6 N2 S1 106.4(3)
N1 C1 C2 125.1(4)
N1 C1 C6 112.3(4)
C2 C1 C6 122.6(4)
C3 C2 C1 113.0(4)
C3 C2 C7 124.3(4)
C1 C2 C7 122.6(4)
N4 C3 C2 123.5(4)
N4 C3 C4 112.1(4)
C2 C3 C4 124.4(4)
N3 C4 C5 125.2(4)
N3 C4 C3 112.0(4)
C5 C4 C3 122.7(4)
C4 C5 C6 113.5(4)
C4 C5 C18 123.2(4)
C6 C5 C18 123.2(4)
N2 C6 C5 123.9(4)
N2 C6 C1 112.3(4)
C5 C6 C1 123.8(4)
N3 S2 N4 102.2(2)
C4 N3 S2 106.8(3)
C3 N4 S2 106.8(3)
C10 S3 C7 91.7(2)
C8 C7 C2 129.3(4)
C8 C7 S3 110.3(3)
C2 C7 S3 120.4(4)
C7 C8 C9 113.5(4)
C7 C8 H8 123.2
C9 C8 H8 123.2
C10 C9 C8 112.4(4)
C10 C9 H9 123.8
C8 C9 H9 123.8
C9 C10 C11 128.9(5)
C9 C10 S3 112.0(4)
C11 C10 S3 119.2(4)
C16 C11 C12 117.5(4)
C16 C11 C10 119.6(4)
C12 C11 C10 122.9(4)
C13 C12 C11 120.8(5)
C13 C12 C17 118.8(4)
C11 C12 C17 120.4(4)
C12 C13 C14 119.9(5)
C12 C13 H13 120.0
C14 C13 H13 120.0
C15 C14 C13 120.1(5)
C15 C14 H14 119.9
C13 C14 H14 119.9
C16 C15 C14 119.9(5)
C16 C15 H15 120.1
C14 C15 H15 120.1
C15 C16 C11 121.7(5)
C15 C16 H16 119.2
C11 C16 H16 119.2
F1 C17 F2 106.2(4)
F1 C17 F3 105.7(4)
F2 C17 F3 105.9(4)
F1 C17 C12 113.5(4)
F2 C17 C12 113.2(4)
F3 C17 C12 111.8(4)
C21 S4 C18 92.5(2)
C19 C18 C5 129.3(4)
C19 C18 S4 109.3(4)
C5 C18 S4 121.4(4)
C18 C19 C20 114.3(4)
C18 C19 H19 122.9
C20 C19 H19 122.9
C21 C20 C19 112.8(4)
C21 C20 H20 123.6
C19 C20 H20 123.6
C20 C21 C22 129.7(5)
C20 C21 S4 111.1(4)
C22 C21 S4 119.0(4)
C23 C22 C27 118.3(4)
C23 C22 C21 123.7(4)
C27 C22 C21 118.0(4)
C24 C23 C22 119.9(5)
C24 C23 C28 117.8(4)
C22 C23 C28 122.2(4)
C25 C24 C23 120.7(5)
C25 C24 H24 119.6
C23 C24 H24 119.6
C24 C25 C26 119.9(5)
C24 C25 H25 120.0
C26 C25 H25 120.0
C27 C26 C25 120.0(5)
C27 C26 H26 120.0
C25 C26 H26 120.0
C26 C27 C22 120.9(5)
C26 C27 H27 119.5
C22 C27 H27 119.5
F4 C28 F5 106.3(4)
F4 C28 F6 105.1(5)
F5 C28 F6 106.0(4)
F4 C28 C23 113.2(4)
F5 C28 C23 113.9(5)
F6 C28 C23 111.7(4)

loop_
_geom_bond_atom_site_label_1
_geom_bond_atom_site_label_2
_geom_bond_distance
S1 N1 1.600(4)
S1 N2 1.610(4)
N1 C1 1.368(6)
N2 C6 1.365(6)
C1 C2 1.436(7)
C1 C6 1.464(7)
C2 C3 1.411(7)
C2 C7 1.459(7)
C3 N4 1.369(6)
C3 C4 1.464(7)
C4 N3 1.372(6)
C4 C5 1.418(6)
C5 C6 1.421(7)
C5 C18 1.465(7)
S2 N3 1.601(4)
S2 N4 1.604(4)
S3 C10 1.720(5)
S3 C7 1.742(5)
C7 C8 1.384(7)
C8 C9 1.408(7)
C8 H8 0.9500
C9 C10 1.375(7)
C9 H9 0.9500
C10 C11 1.486(7)
C11 C16 1.405(7)
C11 C12 1.413(7)
C12 C13 1.390(7)
C12 C17 1.500(7)
C13 C14 1.395(7)
C13 H13 0.9500
C14 C15 1.386(7)
C14 H14 0.9500
C15 C16 1.380(7)
C15 H15 0.9500
C16 H16 0.9500
C17 F1 1.347(6)
C17 F2 1.352(6)
C17 F3 1.357(6)
S4 C21 1.730(5)
S4 C18 1.743(5)
C18 C19 1.386(7)
C19 C20 1.406(7)
C19 H19 0.9500
C20 C21 1.372(7)
C20 H20 0.9500
C21 C22 1.481(7)
C22 C23 1.409(7)
C22 C27 1.409(7)
C23 C24 1.402(7)
C23 C28 1.499(7)
C24 C25 1.380(7)
C24 H24 0.9500
C25 C26 1.392(7)
C25 H25 0.9500
C26 C27 1.390(7)
C26 H26 0.9500
C27 H27 0.9500
C28 F4 1.348(6)
C28 F5 1.348(7)
C28 F6 1.349(6)

loop_
_geom_torsion_atom_site_label_1
_geom_torsion_atom_site_label_2
_geom_torsion_atom_site_label_3
_geom_torsion_atom_site_label_4
_geom_torsion
N2 S1 N1 C1 -0.8(4)
N1 S1 N2 C6 0.2(4)
S1 N1 C1 C2 -179.6(4)
S1 N1 C1 C6 1.0(5)
N1 C1 C2 C3 -179.4(4)
C6 C1 C2 C3 -0.2(6)
N1 C1 C2 C7 -1.5(7)
C6 C1 C2 C7 177.8(4)
C1 C2 C3 N4 -179.3(4)
C7 C2 C3 N4 2.8(7)
C1 C2 C3 C4 -0.1(7)
C7 C2 C3 C4 -178.0(4)
N4 C3 C4 N3 -1.3(6)
C2 C3 C4 N3 179.4(4)
N4 C3 C4 C5 179.6(4)
C2 C3 C4 C5 0.4(7)
N3 C4 C5 C6 -179.2(4)
C3 C4 C5 C6 -0.3(6)
N3 C4 C5 C18 3.3(7)
C3 C4 C5 C18 -177.8(4)
S1 N2 C6 C5 179.9(4)
S1 N2 C6 C1 0.4(5)
C4 C5 C6 N2 -179.4(4)
C18 C5 C6 N2 -1.9(7)
C4 C5 C6 C1 0.1(6)
C18 C5 C6 C1 177.5(4)
N1 C1 C6 N2 -1.0(6)
C2 C1 C6 N2 179.7(4)
N1 C1 C6 C5 179.5(4)
C2 C1 C6 C5 0.2(7)
C5 C4 N3 S2 179.8(4)
C3 C4 N3 S2 0.8(5)
N4 S2 N3 C4 -0.1(4)
C2 C3 N4 S2 -179.6(4)
C4 C3 N4 S2 1.1(5)
N3 S2 N4 C3 -0.6(4)
C3 C2 C7 C8 -179.6(5)
C1 C2 C7 C8 2.7(8)
C3 C2 C7 S3 4.2(6)
C1 C2 C7 S3 -173.6(4)
C10 S3 C7 C8 -2.1(4)
C10 S3 C7 C2 174.7(4)
C2 C7 C8 C9 -175.0(4)
S3 C7 C8 C9 1.6(5)
C7 C8 C9 C10 0.1(6)
C8 C9 C10 C11 178.8(5)
C8 C9 C10 S3 -1.7(5)
C7 S3 C10 C9 2.2(4)
C7 S3 C10 C11 -178.3(4)
C9 C10 C11 C16 119.7(6)
S3 C10 C11 C16 -59.7(6)
C9 C10 C11 C12 -61.1(7)
S3 C10 C11 C12 119.5(5)
C16 C11 C12 C13 -3.7(7)
C10 C11 C12 C13 177.1(5)
C16 C11 C12 C17 174.9(4)
C10 C11 C12 C17 -4.2(7)
C11 C12 C13 C14 1.1(7)
C17 C12 C13 C14 -177.6(5)
C12 C13 C14 C15 1.7(8)
C13 C14 C15 C16 -1.7(8)
C14 C15 C16 C11 -1.1(8)
C12 C11 C16 C15 3.7(7)
C10 C11 C16 C15 -177.1(5)
C13 C12 C17 F1 133.5(5)
C11 C12 C17 F1 -45.2(6)
C13 C12 C17 F2 -105.4(5)
C11 C12 C17 F2 76.0(6)
C13 C12 C17 F3 14.1(6)
C11 C12 C17 F3 -164.6(4)
C4 C5 C18 C19 -6.9(8)
C6 C5 C18 C19 175.9(5)
C4 C5 C18 S4 170.7(4)
C6 C5 C18 S4 -6.5(6)
C21 S4 C18 C19 0.9(4)
C21 S4 C18 C5 -177.1(4)
C5 C18 C19 C20 177.0(5)
S4 C18 C19 C20 -0.8(5)
C18 C19 C20 C21 0.1(6)
C19 C20 C21 C22 176.3(5)
C19 C20 C21 S4 0.6(5)
C18 S4 C21 C20 -0.9(4)
C18 S4 C21 C22 -177.1(4)
C20 C21 C22 C23 51.7(8)
S4 C21 C22 C23 -132.9(5)
C20 C21 C22 C27 -126.9(6)
S4 C21 C22 C27 48.5(6)
C27 C22 C23 C24 4.4(7)
C21 C22 C23 C24 -174.2(5)
C27 C22 C23 C28 -175.0(5)
C21 C22 C23 C28 6.4(8)
C22 C23 C24 C25 -1.6(8)
C28 C23 C24 C25 177.9(5)
C23 C24 C25 C26 -2.2(8)
C24 C25 C26 C27 3.1(8)
C25 C26 C27 C22 -0.1(8)
C23 C22 C27 C26 -3.6(7)
C21 C22 C27 C26 175.1(5)
C24 C23 C28 F4 -138.7(5)
C22 C23 C28 F4 40.7(7)
C24 C23 C28 F5 99.7(6)
C22 C23 C28 F5 -80.8(6)
C24 C23 C28 F6 -20.3(7)
C22 C23 C28 F6 159.2(5)
